data_7029141
loop_
_publ_author_name
'Dahcheh, Fatme'
'Stephan, Douglas W.'

_publ_section_title
;
 Reactions of ruthenium hydrides with ethyl-vinyl sulfide.
;
_journal_issue 9
_journal_name_full 'Dalton transactions (Cambridge, England : 2003)'
_journal_page_first 3501
_journal_page_last 3507
_journal_paper_doi 10.1039/c3dt53326c
_journal_volume 43
_journal_year 2014
_chemical_formula_sum 'C45 H45 Cl N2 O2 P2 Ru'
_chemical_formula_weight 844.29
_space_group_IT_number 2
_symmetry_cell_setting triclinic
_symmetry_space_group_name_Hall '-P 1'
_symmetry_space_group_name_H-M 'P -1'
_atom_sites_solution_hydrogens geom
_atom_sites_solution_primary direct
_atom_sites_solution_secondary difmap
_audit_creation_method SHELXL-97
_cell_angle_alpha 105.817(2)
_cell_angle_beta 93.474(2)
_cell_angle_gamma 101.154(2)
_cell_formula_units_Z 2
_cell_length_a 10.2192(4)
_cell_length_b 13.8275(6)
_cell_length_c 14.7190(6)
_cell_measurement_reflns_used 9961
_cell_measurement_temperature 150(2)
_cell_measurement_theta_max 27.50
_cell_measurement_theta_min 2.29
_cell_volume 1949.13(14)
_computing_cell_refinement 'Bruker SMART'
_computing_data_collection 'Bruker SMART'
_computing_data_reduction 'Bruker SAINT'
_computing_molecular_graphics 'Bruker SHELXTL'
_computing_publication_material 'Bruker SHELXTL'
_computing_structure_refinement 'SHELXL-97 (Sheldrick, 1997)'
_computing_structure_solution 'SHELXS-97 (Sheldrick, 1990)'
_diffrn_ambient_temperature 150(2)
_diffrn_measured_fraction_theta_full 0.992
_diffrn_measured_fraction_theta_max 0.992
_diffrn_measurement_device_type 'CCD area detector'
_diffrn_measurement_method 'phi and omega scans'
_diffrn_radiation_monochromator graphite
_diffrn_radiation_source 'fine-focus sealed tube'
_diffrn_radiation_type MoK\a
_diffrn_radiation_wavelength 0.71073
_diffrn_reflns_av_R_equivalents 0.0513
_diffrn_reflns_av_sigmaI/netI 0.0700
_diffrn_reflns_limit_h_max 13
_diffrn_reflns_limit_h_min -13
_diffrn_reflns_limit_k_max 17
_diffrn_reflns_limit_k_min -17
_diffrn_reflns_limit_l_max 19
_diffrn_reflns_limit_l_min -19
_diffrn_reflns_number 33119
_diffrn_reflns_theta_full 27.57
_diffrn_reflns_theta_max 27.57
_diffrn_reflns_theta_min 1.45
_exptl_absorpt_coefficient_mu 0.594
_exptl_absorpt_correction_T_max 0.7456
_exptl_absorpt_correction_T_min 0.7024
_exptl_absorpt_correction_type multi-scan
_exptl_absorpt_process_details sadabs
_exptl_crystal_colour red
_exptl_crystal_density_diffrn 1.439
_exptl_crystal_density_method 'not measured'
_exptl_crystal_description needle
_exptl_crystal_F_000 872
_exptl_crystal_size_max 0.15
_exptl_crystal_size_mid 0.06
_exptl_crystal_size_min 0.04
_refine_diff_density_max 0.466
_refine_diff_density_min -0.573
_refine_diff_density_rms 0.089
_refine_ls_extinction_method none
_refine_ls_goodness_of_fit_ref 1.008
_refine_ls_hydrogen_treatment constr
_refine_ls_matrix_type full
_refine_ls_number_parameters 476
_refine_ls_number_reflns 8958
_refine_ls_number_restraints 2
_refine_ls_restrained_S_all 1.008
_refine_ls_R_factor_all 0.0748
_refine_ls_R_factor_gt 0.0420
_refine_ls_shift/su_max 0.001
_refine_ls_shift/su_mean 0.000
_refine_ls_structure_factor_coef Fsqd
_refine_ls_weighting_details 'calc w=1/[\s^2^(Fo^2^)+(0.0370P)^2^+0.7411P] where P=(Fo^2^+2Fc^2^)/3'
_refine_ls_weighting_scheme calc
_refine_ls_wR_factor_gt 0.0798
_refine_ls_wR_factor_ref 0.0901
_reflns_number_gt 6406
_reflns_number_total 8958
_reflns_threshold_expression >2sigma(I)
_cod_data_source_file c3dt53326c.txt
_cod_data_source_block compound3
_cod_depositor_comments
;
The following automatic conversions were performed:

'_symmetry_cell_setting' value 'Triclinic' changed to 'triclinic'
according to
/usr/data/users/saulius/automatic-downloads/current/RSC/lib/dictionaries/cif_core.dic
dictionary named 'cif_core.dic' version 2.4.2 from 2011-04-26.

Automatic conversion script
Id: cif_fix_values 2281 2013-09-26 08:29:07Z andrius 
;
_cod_original_sg_symbol_H-M P-1
_cod_database_code 7029141

loop_
_symmetry_equiv_pos_as_xyz
'x, y, z'
'-x, -y, -z'

loop_
_atom_site_label
_atom_site_type_symbol
_atom_site_fract_x
_atom_site_fract_y
_atom_site_fract_z
_atom_site_U_iso_or_equiv
_atom_site_adp_type
_atom_site_occupancy
_atom_site_symmetry_multiplicity
_atom_site_calc_flag
_atom_site_refinement_flags
_atom_site_disorder_assembly
_atom_site_disorder_group
Ru1 Ru 0.71906(2) 0.745022(18) 0.703575(16) 0.01802(7) Uani 1 1 d . . .
Cl1 Cl 0.73155(7) 0.62368(6) 0.55007(5) 0.02831(18) Uani 1 1 d . B .
P1 P 0.77975(7) 0.63156(6) 0.78365(5) 0.01977(17) Uani 1 1 d . B .
P2 P 0.64174(7) 0.84919(6) 0.62050(5) 0.01906(17) Uani 1 1 d . B .
O2 O 0.2982(2) 0.68014(18) 0.92087(16) 0.0399(6) Uani 1 1 d . B .
N1 N 0.7146(2) 0.88903(19) 0.88780(18) 0.0278(6) Uani 1 1 d . . .
N2 N 0.5137(2) 0.7977(2) 0.84510(18) 0.0286(6) Uani 1 1 d . . .
C1 C 0.6405(3) 0.8106(2) 0.8164(2) 0.0224(6) Uani 1 1 d . B .
C2 C 0.8544(3) 0.9221(3) 0.8776(2) 0.0368(8) Uani 1 1 d . B .
H2A H 0.9121 0.9034 0.9236 0.044 Uiso 1 1 calc R A 1
H2B H 0.8781 0.9977 0.8897 0.044 Uiso 1 1 calc R A 1
C5 C 0.6395(4) 0.9249(3) 0.9596(2) 0.0374(8) Uani 1 1 d . B .
H5A H 0.6706 0.9793 1.0167 0.045 Uiso 1 1 calc R . .
C6 C 0.5147(3) 0.8680(3) 0.9330(2) 0.0358(8) Uani 1 1 d . B .
H6A H 0.4401 0.8744 0.9679 0.043 Uiso 1 1 calc R . .
C7 C 0.3951(3) 0.7246(3) 0.7894(2) 0.0355(8) Uani 1 1 d . B .
H7A H 0.4170 0.6941 0.7247 0.043 Uiso 1 1 calc R . .
H7B H 0.3232 0.7620 0.7835 0.043 Uiso 1 1 calc R . .
C8 C 0.3438(3) 0.6401(3) 0.8316(2) 0.0346(8) Uani 1 1 d . . .
H8A H 0.2689 0.5895 0.7876 0.041 Uiso 1 1 calc R B .
H8B H 0.4163 0.6040 0.8404 0.041 Uiso 1 1 calc R . .
C9 C 0.2498(4) 0.5986(3) 0.9602(3) 0.0486(10) Uani 1 1 d . . .
H9A H 0.2187 0.6267 1.0216 0.073 Uiso 1 1 calc R B .
H9B H 0.3224 0.5638 0.9693 0.073 Uiso 1 1 calc R . .
H9C H 0.1751 0.5492 0.9167 0.073 Uiso 1 1 calc R . .
O1 O 0.9963(3) 0.8316(3) 0.7728(2) 0.0361(11) Uiso 0.676(6) 1 d P B 1
C3 C 0.8754(5) 0.8665(5) 0.7731(5) 0.0255(18) Uiso 0.676(6) 1 d P B 1
H3A H 0.8837 0.9182 0.7366 0.031 Uiso 0.676(6) 1 calc PR B 1
C4 C 1.1148(6) 0.9103(5) 0.8039(5) 0.0549(17) Uiso 0.676(6) 1 d P B 1
H4A H 1.1933 0.8791 0.8028 0.082 Uiso 0.676(6) 1 calc PR B 1
H4B H 1.1109 0.9519 0.8688 0.082 Uiso 0.676(6) 1 calc PR B 1
H4C H 1.1223 0.9543 0.7614 0.082 Uiso 0.676(6) 1 calc PR B 1
O1A O 0.9654(7) 0.9054(6) 0.7355(5) 0.050(3) Uiso 0.324(6) 1 d PD B 2
C3A C 0.8811(14) 0.8511(11) 0.7879(10) 0.039(5) Uiso 0.324(6) 1 d PD B 2
H3AA H 0.9379 0.8084 0.8096 0.046 Uiso 0.324(6) 1 calc PR B 2
C4A C 1.1059(10) 0.9404(12) 0.7726(10) 0.059(4) Uiso 0.324(6) 1 d PD B 2
H4AA H 1.1537 0.9768 0.7317 0.089 Uiso 0.324(6) 1 calc PR B 2
H4AB H 1.1441 0.8810 0.7740 0.089 Uiso 0.324(6) 1 calc PR B 2
H4AC H 1.1152 0.9870 0.8372 0.089 Uiso 0.324(6) 1 calc PR B 2
C10 C 0.6342(3) 0.5303(2) 0.7849(2) 0.0218(6) Uani 1 1 d . . .
C11 C 0.5461(3) 0.4856(2) 0.7009(2) 0.0252(7) Uani 1 1 d . B .
H11A H 0.5632 0.5081 0.6465 0.030 Uiso 1 1 calc R . .
C12 C 0.4344(3) 0.4091(2) 0.6961(2) 0.0315(8) Uani 1 1 d . . .
H12A H 0.3760 0.3789 0.6383 0.038 Uiso 1 1 calc R B .
C13 C 0.4077(3) 0.3765(3) 0.7754(2) 0.0342(8) Uani 1 1 d . B .
H13A H 0.3298 0.3251 0.7727 0.041 Uiso 1 1 calc R . .
C14 C 0.4948(3) 0.4191(2) 0.8582(2) 0.0328(8) Uani 1 1 d . . .
H14A H 0.4769 0.3964 0.9124 0.039 Uiso 1 1 calc R B .
C15 C 0.6079(3) 0.4944(2) 0.8631(2) 0.0277(7) Uani 1 1 d . B .
H15A H 0.6681 0.5219 0.9202 0.033 Uiso 1 1 calc R . .
C16 C 0.9018(3) 0.5522(2) 0.73972(19) 0.0196(6) Uani 1 1 d . . .
C17 C 0.9106(3) 0.4679(2) 0.7715(2) 0.0294(7) Uani 1 1 d . B .
H17A H 0.8568 0.4530 0.8184 0.035 Uiso 1 1 calc R . .
C18 C 0.9974(3) 0.4050(2) 0.7353(2) 0.0344(8) Uani 1 1 d . . .
H18A H 1.0039 0.3479 0.7581 0.041 Uiso 1 1 calc R B .
C19 C 1.0741(3) 0.4255(3) 0.6662(2) 0.0339(8) Uani 1 1 d . B .
H19A H 1.1315 0.3814 0.6398 0.041 Uiso 1 1 calc R . .
C20 C 1.0673(3) 0.5101(3) 0.6355(2) 0.0319(8) Uani 1 1 d . . .
H20A H 1.1213 0.5249 0.5885 0.038 Uiso 1 1 calc R B .
C21 C 0.9822(3) 0.5741(2) 0.6725(2) 0.0253(7) Uani 1 1 d . B .
H21A H 0.9793 0.6330 0.6516 0.030 Uiso 1 1 calc R . .
C22 C 0.8466(3) 0.6894(2) 0.9094(2) 0.0231(6) Uani 1 1 d . . .
C23 C 0.7641(3) 0.7227(2) 0.9786(2) 0.0271(7) Uani 1 1 d . B .
H23A H 0.6697 0.7084 0.9616 0.033 Uiso 1 1 calc R . .
C24 C 0.8181(3) 0.7762(3) 1.0716(2) 0.0346(8) Uani 1 1 d . . .
H24A H 0.7610 0.7980 1.1180 0.042 Uiso 1 1 calc R B .
C25 C 0.9559(4) 0.7977(3) 1.0964(2) 0.0411(9) Uani 1 1 d . B .
H25A H 0.9931 0.8337 1.1602 0.049 Uiso 1 1 calc R . .
C26 C 1.0386(3) 0.7674(3) 1.0296(2) 0.0390(9) Uani 1 1 d . . .
H26A H 1.1331 0.7839 1.0468 0.047 Uiso 1 1 calc R B .
C27 C 0.9847(3) 0.7126(2) 0.9366(2) 0.0315(8) Uani 1 1 d . B .
H27A H 1.0428 0.6908 0.8909 0.038 Uiso 1 1 calc R . .
C28 C 0.4611(3) 0.8051(2) 0.5776(2) 0.0213(6) Uani 1 1 d . . .
C29 C 0.4124(3) 0.7008(2) 0.5301(2) 0.0255(7) Uani 1 1 d . B .
H29A H 0.4730 0.6559 0.5181 0.031 Uiso 1 1 calc R . .
C30 C 0.2768(3) 0.6622(2) 0.5004(2) 0.0295(7) Uani 1 1 d . . .
H30A H 0.2451 0.5916 0.4663 0.035 Uiso 1 1 calc R B .
C31 C 0.1873(3) 0.7259(3) 0.5200(2) 0.0345(8) Uani 1 1 d . B .
H31A H 0.0938 0.6987 0.5014 0.041 Uiso 1 1 calc R . .
C32 C 0.2336(3) 0.8289(3) 0.5665(2) 0.0380(8) Uani 1 1 d . . .
H32A H 0.1721 0.8729 0.5798 0.046 Uiso 1 1 calc R B .
C33 C 0.3702(3) 0.8688(2) 0.5940(2) 0.0314(8) Uani 1 1 d . B .
H33A H 0.4017 0.9405 0.6243 0.038 Uiso 1 1 calc R . .
C34 C 0.7191(3) 0.8548(2) 0.5123(2) 0.0199(6) Uani 1 1 d . . .
C35 C 0.6504(3) 0.8675(2) 0.4333(2) 0.0261(7) Uani 1 1 d . B .
H35A H 0.5574 0.8680 0.4320 0.031 Uiso 1 1 calc R . .
C36 C 0.7171(3) 0.8793(2) 0.3565(2) 0.0320(7) Uani 1 1 d . . .
H36A H 0.6701 0.8887 0.3030 0.038 Uiso 1 1 calc R B .
C37 C 0.8514(3) 0.8776(3) 0.3576(2) 0.0362(8) Uani 1 1 d . B .
H37A H 0.8969 0.8864 0.3051 0.043 Uiso 1 1 calc R . .
C38 C 0.9200(3) 0.8631(3) 0.4346(2) 0.0331(8) Uani 1 1 d . . .
H38A H 1.0124 0.8612 0.4348 0.040 Uiso 1 1 calc R B .
C39 C 0.8543(3) 0.8513(2) 0.5114(2) 0.0268(7) Uani 1 1 d . B .
H39A H 0.9017 0.8407 0.5641 0.032 Uiso 1 1 calc R . .
C40 C 0.6569(3) 0.9880(2) 0.6802(2) 0.0211(6) Uani 1 1 d . . .
C41 C 0.5982(3) 1.0189(2) 0.7636(2) 0.0270(7) Uani 1 1 d . B .
H41A H 0.5534 0.9684 0.7905 0.032 Uiso 1 1 calc R . .
C42 C 0.6046(3) 1.1224(3) 0.8075(2) 0.0315(8) Uani 1 1 d . . .
H42A H 0.5651 1.1422 0.8646 0.038 Uiso 1 1 calc R B .
C43 C 0.6678(3) 1.1965(2) 0.7691(2) 0.0347(8) Uani 1 1 d . B .
H43A H 0.6712 1.2673 0.7987 0.042 Uiso 1 1 calc R . .
C44 C 0.7260(3) 1.1665(2) 0.6871(3) 0.0385(8) Uani 1 1 d . . .
H44A H 0.7703 1.2172 0.6602 0.046 Uiso 1 1 calc R B .
C45 C 0.7208(3) 1.0641(2) 0.6436(2) 0.0307(7) Uani 1 1 d . B .
H45A H 0.7622 1.0452 0.5872 0.037 Uiso 1 1 calc R . .

loop_
_atom_site_aniso_label
_atom_site_aniso_U_11
_atom_site_aniso_U_22
_atom_site_aniso_U_33
_atom_site_aniso_U_23
_atom_site_aniso_U_13
_atom_site_aniso_U_12
Ru1 0.02321(11) 0.01614(13) 0.01562(13) 0.00363(10) 0.00458(8) 0.00718(9)
Cl1 0.0441(4) 0.0258(4) 0.0181(4) 0.0035(3) 0.0055(3) 0.0186(3)
P1 0.0248(3) 0.0201(4) 0.0155(4) 0.0037(3) 0.0025(3) 0.0098(3)
P2 0.0256(3) 0.0159(4) 0.0175(4) 0.0050(3) 0.0059(3) 0.0075(3)
O2 0.0479(13) 0.0453(16) 0.0345(14) 0.0165(12) 0.0210(11) 0.0172(12)
N1 0.0374(14) 0.0226(15) 0.0237(15) 0.0045(12) 0.0021(11) 0.0103(11)
N2 0.0372(13) 0.0303(16) 0.0246(15) 0.0093(12) 0.0136(11) 0.0174(12)
C1 0.0321(15) 0.0178(16) 0.0206(16) 0.0071(13) 0.0046(12) 0.0105(12)
C2 0.0412(18) 0.0231(19) 0.040(2) 0.0042(16) -0.0019(15) 0.0018(14)
C5 0.063(2) 0.031(2) 0.0217(18) 0.0018(15) 0.0116(16) 0.0233(18)
C6 0.051(2) 0.037(2) 0.0277(19) 0.0090(16) 0.0179(16) 0.0249(17)
C7 0.0290(15) 0.051(2) 0.0302(19) 0.0150(17) 0.0060(14) 0.0118(15)
C8 0.0310(16) 0.045(2) 0.0279(19) 0.0094(17) 0.0070(14) 0.0091(15)
C9 0.054(2) 0.060(3) 0.044(2) 0.028(2) 0.0163(18) 0.018(2)
C10 0.0234(13) 0.0196(16) 0.0237(17) 0.0048(13) 0.0066(12) 0.0091(12)
C11 0.0264(14) 0.0289(18) 0.0209(17) 0.0047(14) 0.0054(12) 0.0103(13)
C12 0.0316(15) 0.032(2) 0.0251(18) -0.0007(15) 0.0009(13) 0.0059(14)
C13 0.0337(16) 0.0271(19) 0.038(2) 0.0055(16) 0.0084(15) 0.0024(14)
C14 0.0406(17) 0.030(2) 0.032(2) 0.0147(16) 0.0096(15) 0.0087(15)
C15 0.0301(15) 0.0248(18) 0.0287(18) 0.0086(15) 0.0026(13) 0.0062(13)
C16 0.0243(13) 0.0174(16) 0.0151(15) 0.0000(12) -0.0007(11) 0.0077(11)
C17 0.0294(15) 0.0261(18) 0.0354(19) 0.0113(15) 0.0069(13) 0.0077(13)
C18 0.0311(16) 0.0220(18) 0.050(2) 0.0089(16) 0.0005(15) 0.0094(14)
C19 0.0230(14) 0.0278(19) 0.043(2) -0.0069(16) -0.0016(14) 0.0121(13)
C20 0.0245(14) 0.043(2) 0.0272(18) 0.0045(16) 0.0062(13) 0.0124(14)
C21 0.0245(13) 0.0259(18) 0.0261(17) 0.0062(14) 0.0017(12) 0.0096(12)
C22 0.0337(15) 0.0184(16) 0.0173(16) 0.0043(13) 0.0016(12) 0.0074(12)
C23 0.0358(16) 0.0250(18) 0.0227(17) 0.0086(14) 0.0057(13) 0.0085(13)
C24 0.056(2) 0.033(2) 0.0171(17) 0.0064(15) 0.0115(15) 0.0115(16)
C25 0.060(2) 0.036(2) 0.0187(18) -0.0023(16) -0.0059(16) 0.0080(17)
C26 0.0406(18) 0.040(2) 0.029(2) 0.0026(17) -0.0075(15) 0.0074(16)
C27 0.0336(16) 0.034(2) 0.0262(18) 0.0056(15) -0.0001(13) 0.0111(14)
C28 0.0272(14) 0.0213(17) 0.0183(16) 0.0078(13) 0.0071(12) 0.0081(12)
C29 0.0311(15) 0.0222(17) 0.0237(17) 0.0042(14) 0.0075(12) 0.0092(13)
C30 0.0383(16) 0.0185(17) 0.0261(18) 0.0020(14) 0.0024(14) 0.0000(13)
C31 0.0292(15) 0.036(2) 0.035(2) 0.0077(17) 0.0019(14) 0.0037(14)
C32 0.0301(16) 0.032(2) 0.051(2) 0.0054(17) 0.0005(15) 0.0156(14)
C33 0.0320(15) 0.0219(18) 0.039(2) 0.0055(15) -0.0011(14) 0.0089(13)
C34 0.0274(13) 0.0126(15) 0.0203(16) 0.0037(12) 0.0063(12) 0.0061(11)
C35 0.0317(15) 0.0211(17) 0.0271(18) 0.0064(14) 0.0045(13) 0.0098(13)
C36 0.0518(19) 0.0286(19) 0.0191(17) 0.0077(15) 0.0063(14) 0.0156(15)
C37 0.0481(19) 0.035(2) 0.0288(19) 0.0116(16) 0.0203(16) 0.0088(16)
C38 0.0296(15) 0.037(2) 0.036(2) 0.0110(16) 0.0134(14) 0.0117(14)
C39 0.0303(15) 0.0274(18) 0.0248(17) 0.0096(14) 0.0067(13) 0.0073(13)
C40 0.0237(13) 0.0192(16) 0.0201(16) 0.0043(13) 0.0014(11) 0.0061(12)
C41 0.0396(16) 0.0238(18) 0.0241(17) 0.0108(14) 0.0084(13) 0.0149(14)
C42 0.0460(18) 0.033(2) 0.0173(17) 0.0005(15) 0.0044(14) 0.0227(16)
C43 0.0447(18) 0.0172(18) 0.037(2) -0.0004(16) -0.0042(15) 0.0084(14)
C44 0.0493(19) 0.0172(18) 0.042(2) 0.0022(16) 0.0108(16) -0.0016(15)
C45 0.0348(16) 0.0203(18) 0.0316(19) 0.0000(15) 0.0098(14) 0.0018(13)

loop_
_atom_type_symbol
_atom_type_description
_atom_type_scat_dispersion_real
_atom_type_scat_dispersion_imag
_atom_type_scat_source
C C 0.0033 0.0016 'International Tables Vol C Tables 4.2.6.8 and 6.1.1.4'
H H 0.0000 0.0000 'International Tables Vol C Tables 4.2.6.8 and 6.1.1.4'
N N 0.0061 0.0033 'International Tables Vol C Tables 4.2.6.8 and 6.1.1.4'
O O 0.0106 0.0060 'International Tables Vol C Tables 4.2.6.8 and 6.1.1.4'
P P 0.1023 0.0942 'International Tables Vol C Tables 4.2.6.8 and 6.1.1.4'
Cl Cl 0.1484 0.1585 'International Tables Vol C Tables 4.2.6.8 and 6.1.1.4'
Ru Ru -1.2594 0.8363 'International Tables Vol C Tables 4.2.6.8 and 6.1.1.4'

loop_
_geom_angle_atom_site_label_1
_geom_angle_atom_site_label_2
_geom_angle_atom_site_label_3
_geom_angle
C1 Ru1 C3 78.63(19)
C1 Ru1 C3A 76.8(4)
C3 Ru1 C3A 9.8(4)
C1 Ru1 P2 90.74(8)
C3 Ru1 P2 89.5(2)
C3A Ru1 P2 99.1(4)
C1 Ru1 P1 88.77(8)
C3 Ru1 P1 94.8(2)
C3A Ru1 P1 85.2(4)
P2 Ru1 P1 175.44(3)
C1 Ru1 Cl1 158.45(9)
C3 Ru1 Cl1 122.87(17)
C3A Ru1 Cl1 124.6(4)
P2 Ru1 Cl1 88.18(3)
P1 Ru1 Cl1 90.62(3)
C22 P1 C10 104.01(13)
C22 P1 C16 101.73(13)
C10 P1 C16 100.34(13)
C22 P1 Ru1 115.84(10)
C10 P1 Ru1 111.35(9)
C16 P1 Ru1 121.23(10)
C34 P2 C28 103.34(13)
C34 P2 C40 100.77(13)
C28 P2 C40 102.30(12)
C34 P2 Ru1 115.69(9)
C28 P2 Ru1 112.52(9)
C40 P2 Ru1 120.01(9)
C9 O2 C8 109.9(3)
C1 N1 C5 112.1(3)
C1 N1 C2 116.9(2)
C5 N1 C2 130.9(3)
C1 N2 C6 110.0(3)
C1 N2 C7 125.0(3)
C6 N2 C7 124.9(3)
N1 C1 N2 103.7(2)
N1 C1 Ru1 121.5(2)
N2 C1 Ru1 134.8(2)
N1 C2 C3A 107.0(5)
N1 C2 C3 107.3(3)
C3A C2 C3 12.9(6)
C6 C5 N1 106.4(3)
C5 C6 N2 107.6(3)
N2 C7 C8 113.4(3)
O2 C8 C7 110.6(3)
C3 O1 C4 115.1(4)
O1 C3 C2 110.1(4)
O1 C3 Ru1 109.4(4)
C2 C3 Ru1 113.7(3)
C3A O1A C4A 116.4(10)
O1A C3A C2 111.6(10)
O1A C3A Ru1 113.0(9)
C2 C3A Ru1 117.4(7)
C15 C10 C11 118.3(3)
C15 C10 P1 124.3(2)
C11 C10 P1 117.3(2)
C12 C11 C10 120.9(3)
C11 C12 C13 120.0(3)
C14 C13 C12 119.6(3)
C13 C14 C15 120.7(3)
C14 C15 C10 120.4(3)
C21 C16 C17 119.1(3)
C21 C16 P1 120.5(2)
C17 C16 P1 120.3(2)
C16 C17 C18 120.6(3)
C19 C18 C17 119.8(3)
C20 C19 C18 119.8(3)
C19 C20 C21 120.5(3)
C16 C21 C20 120.1(3)
C27 C22 C23 117.9(3)
C27 C22 P1 120.0(2)
C23 C22 P1 121.6(2)
C24 C23 C22 121.0(3)
C25 C24 C23 119.6(3)
C26 C25 C24 120.4(3)
C25 C26 C27 120.2(3)
C26 C27 C22 120.9(3)
C33 C28 C29 118.4(3)
C33 C28 P2 123.6(2)
C29 C28 P2 117.9(2)
C30 C29 C28 120.6(3)
C31 C30 C29 120.3(3)
C32 C31 C30 119.8(3)
C31 C32 C33 120.2(3)
C28 C33 C32 120.6(3)
C35 C34 C39 118.9(3)
C35 C34 P2 122.8(2)
C39 C34 P2 118.2(2)
C36 C35 C34 120.2(3)
C37 C36 C35 120.2(3)
C36 C37 C38 120.3(3)
C37 C38 C39 119.9(3)
C38 C39 C34 120.6(3)
C45 C40 C41 117.6(3)
C45 C40 P2 122.5(2)
C41 C40 P2 119.9(2)
C42 C41 C40 120.7(3)
C43 C42 C41 120.5(3)
C44 C43 C42 118.9(3)
C43 C44 C45 120.8(3)
C44 C45 C40 121.4(3)

loop_
_geom_bond_atom_site_label_1
_geom_bond_atom_site_label_2
_geom_bond_distance
Ru1 C1 1.961(3)
Ru1 C3 2.061(6)
Ru1 C3A 2.062(14)
Ru1 P2 2.3405(8)
Ru1 P1 2.3518(8)
Ru1 Cl1 2.4470(8)
P1 C22 1.833(3)
P1 C10 1.840(3)
P1 C16 1.849(3)
P2 C34 1.834(3)
P2 C28 1.842(3)
P2 C40 1.852(3)
O2 C9 1.423(4)
O2 C8 1.425(4)
N1 C1 1.349(4)
N1 C5 1.383(4)
N1 C2 1.444(4)
N2 C1 1.381(3)
N2 C6 1.388(4)
N2 C7 1.455(4)
C2 C3A 1.491(15)
C2 C3 1.569(7)
C5 C6 1.335(5)
C7 C8 1.492(5)
O1 C3 1.411(7)
O1 C4 1.418(7)
O1A C3A 1.430(9)
O1A C4A 1.444(9)
C10 C15 1.393(4)
C10 C11 1.398(4)
C11 C12 1.381(4)
C12 C13 1.386(4)
C13 C14 1.377(4)
C14 C15 1.382(4)
C16 C21 1.383(4)
C16 C17 1.385(4)
C17 C18 1.391(4)
C18 C19 1.377(5)
C19 C20 1.376(5)
C20 C21 1.389(4)
C22 C27 1.394(4)
C22 C23 1.400(4)
C23 C24 1.387(4)
C24 C25 1.386(5)
C25 C26 1.368(5)
C26 C27 1.391(4)
C28 C33 1.388(4)
C28 C29 1.395(4)
C29 C30 1.382(4)
C30 C31 1.379(4)
C31 C32 1.374(5)
C32 C33 1.388(4)
C34 C35 1.391(4)
C34 C39 1.393(4)
C35 C36 1.386(4)
C36 C37 1.376(4)
C37 C38 1.378(4)
C38 C39 1.380(4)
C40 C45 1.381(4)
C40 C41 1.398(4)
C41 C42 1.387(4)
C42 C43 1.376(5)
C43 C44 1.375(5)
C44 C45 1.376(4)
